data_4036513
loop_
_publ_author_name
'Olomola, Temitope O.'
'Klein, Rosalyn'
'Caira, Mino R.'
'Kaye, Perry T.'

_publ_section_title
;
 Elucidating Latent Mechanistic Complexity in Competing Acid-Catalyzed
 Reactions of Salicylaldehyde-Derived Baylis-Hillman Adducts.
;
_journal_issue 1
_journal_name_full 'The Journal of organic chemistry'
_journal_page_first 109
_journal_page_last 120
_journal_paper_doi 10.1021/acs.joc.5b02372
_journal_volume 81
_journal_year 2016
_chemical_formula_moiety 'C10 H9 Cl O3'
_chemical_formula_sum 'C10 H9 Cl O3'
_chemical_formula_weight 212.62
_chemical_melting_point 403.1(10)
_chemical_name_common none
_chemical_name_systematic
; 
 (Z)-2-(chloromethyl)-3-(2-hydroxyphenyl)-2-propenoic acid 
;
_space_group_IT_number 2
_space_group_name_Hall '-P 1'
_space_group_name_H-M_alt 'P -1'
_symmetry_cell_setting triclinic
_symmetry_space_group_name_Hall '-P 1'
_symmetry_space_group_name_H-M 'P -1'
_atom_sites_solution_hydrogens geom
_atom_sites_solution_primary direct
_atom_sites_solution_secondary difmap
_audit_creation_method SHELXL-97
_cell_angle_alpha 99.256(4)
_cell_angle_beta 91.114(7)
_cell_angle_gamma 100.217(7)
_cell_formula_units_Z 2
_cell_length_a 5.1208(4)
_cell_length_b 7.8498(8)
_cell_length_c 11.9863(12)
_cell_measurement_reflns_used 2115
_cell_measurement_temperature 173(2)
_cell_measurement_theta_max 27.48
_cell_measurement_theta_min 1.00
_cell_volume 467.43(8)
_computing_cell_refinement 'DENZO-SMN (Otwinowski & Minor, 1997)'
_computing_data_collection 'COLLECT 2000'
_computing_data_reduction 'DENZO-SMN (Otwinowski & Minor, 1997)'
_computing_molecular_graphics 'ORTEP-3 (Farrugia, 1997)'
_computing_publication_material 'PLATON (Spek, 1990)'
_computing_structure_refinement 'SHELXL-97 (Sheldrick, 1997)'
_computing_structure_solution 'SHELXS-97 (Sheldrick, 1990)'
_diffrn_ambient_temperature 173(2)
_diffrn_detector_area_resol_mean n/a
_diffrn_measured_fraction_theta_full 0.992
_diffrn_measured_fraction_theta_max 0.992
_diffrn_measurement_device_type 'Nonius Kappa CCD diffractometer'
_diffrn_measurement_method 'phi- and omega-scans of 1.00 deg.'
_diffrn_radiation_monochromator graphite
_diffrn_radiation_source 'fine-focus sealed tube'
_diffrn_radiation_type MoK\a
_diffrn_radiation_wavelength 0.71073
_diffrn_reflns_av_R_equivalents 0.0427
_diffrn_reflns_av_sigmaI/netI 0.0239
_diffrn_reflns_limit_h_max 6
_diffrn_reflns_limit_h_min -6
_diffrn_reflns_limit_k_max 10
_diffrn_reflns_limit_k_min -10
_diffrn_reflns_limit_l_max 15
_diffrn_reflns_limit_l_min -15
_diffrn_reflns_number 25716
_diffrn_reflns_theta_full 27.46
_diffrn_reflns_theta_max 27.46
_diffrn_reflns_theta_min 3.42
_diffrn_standards_decay_% n/a
_diffrn_standards_interval_count n/a
_diffrn_standards_interval_time n/a
_diffrn_standards_number n/a
_exptl_absorpt_coefficient_mu 0.383
_exptl_absorpt_correction_T_max 0.9663
_exptl_absorpt_correction_T_min 0.8653
_exptl_absorpt_correction_type multi-scan
_exptl_absorpt_process_details 'SADABS (sheldrick, 1996)'
_exptl_crystal_colour pink
_exptl_crystal_density_diffrn 1.511
_exptl_crystal_density_method 'not measured'
_exptl_crystal_description block
_exptl_crystal_F_000 220
_exptl_crystal_size_max 0.25
_exptl_crystal_size_mid 0.13
_exptl_crystal_size_min 0.09
_refine_diff_density_max 0.823
_refine_diff_density_min -0.294
_refine_diff_density_rms 0.084
_refine_ls_extinction_coef none
_refine_ls_extinction_method none
_refine_ls_goodness_of_fit_ref 1.044
_refine_ls_hydrogen_treatment constr
_refine_ls_matrix_type full
_refine_ls_number_parameters 129
_refine_ls_number_reflns 2115
_refine_ls_number_restraints 0
_refine_ls_restrained_S_all 1.044
_refine_ls_R_factor_all 0.1025
_refine_ls_R_factor_gt 0.0765
_refine_ls_shift/su_max 0.000
_refine_ls_shift/su_mean 0.000
_refine_ls_structure_factor_coef Fsqd
_refine_ls_weighting_details 'calc w=1/[\s^2^(Fo^2^)+(0.1184P)^2^+0.7230P] where P=(Fo^2^+2Fc^2^)/3'
_refine_ls_weighting_scheme calc
_refine_ls_wR_factor_gt 0.2063
_refine_ls_wR_factor_ref 0.2285
_reflns_number_gt 1552
_reflns_number_total 2115
_reflns_threshold_expression >2sigma(I)
_cod_data_source_file jo5b02372_si_003.cif
_cod_data_source_block c:\to18as
_cod_depositor_comments
;
The following automatic conversions were performed:

data item '_chemical_melting_point' value '129-131C' was changed to
'403.1(10)' -- it was converted from degrees Celsius(C) to
Kelvins(K), the average value was taken and precision was estimated.

Automatic conversion script
Id: cif_fix_values 6909 2019-04-08 15:41:33Z antanas 
;
_cod_database_code 4036513

loop_
_symmetry_equiv_pos_as_xyz
'x, y, z'
'-x, -y, -z'

loop_
_atom_site_label
_atom_site_type_symbol
_atom_site_fract_x
_atom_site_fract_y
_atom_site_fract_z
_atom_site_U_iso_or_equiv
_atom_site_adp_type
_atom_site_occupancy
_atom_site_symmetry_multiplicity
_atom_site_calc_flag
_atom_site_refinement_flags
C1 C 0.8569(7) 0.0776(5) 0.1863(3) 0.0421(8) Uani 1 1 d .
C2 C 0.7451(7) 0.2220(4) 0.2362(3) 0.0400(8) Uani 1 1 d .
C3 C 0.8132(8) 0.2915(5) 0.3491(3) 0.0486(9) Uani 1 1 d .
H3 H 0.7348 0.3856 0.3850 0.058 Uiso 1 1 calc R
C4 C 0.9923(8) 0.2264(5) 0.4099(3) 0.0506(9) Uani 1 1 d .
H4 H 1.0371 0.2765 0.4869 0.061 Uiso 1 1 calc R
C5 C 1.1068(7) 0.0893(5) 0.3599(3) 0.0450(8) Uani 1 1 d .
H5 H 1.2321 0.0467 0.4026 0.054 Uiso 1 1 calc R
C6 C 1.0419(7) 0.0126(5) 0.2485(3) 0.0431(8) Uani 1 1 d .
H6 H 1.1210 -0.0824 0.2145 0.052 Uiso 1 1 calc R
O7 O 0.7799(6) 0.0092(4) 0.0769(2) 0.0522(7) Uani 1 1 d .
H7 H 0.8150 -0.0923 0.0615 0.063 Uiso 1 1 calc R
C8 C 0.5531(7) 0.2816(5) 0.1670(3) 0.0406(8) Uani 1 1 d .
H8 H 0.4593 0.1954 0.1082 0.049 Uiso 1 1 calc R
C9 C 0.4918(7) 0.4430(4) 0.1756(3) 0.0395(8) Uani 1 1 d .
C10 C 0.2796(7) 0.4627(5) 0.0953(3) 0.0419(8) Uani 1 1 d .
O11 O 0.1634(5) 0.3440(3) 0.0218(2) 0.0466(7) Uani 1 1 d .
O12 O 0.2236(6) 0.6221(3) 0.1089(2) 0.0536(7) Uani 1 1 d .
H12 H 0.1013 0.6251 0.0620 0.064 Uiso 1 1 calc R
C13 C 0.6287(8) 0.6049(5) 0.2496(3) 0.0459(9) Uani 1 1 d .
H13A H 0.6570 0.7023 0.2054 0.055 Uiso 1 1 calc R
H13B H 0.8051 0.5871 0.2755 0.055 Uiso 1 1 calc R
Cl14 Cl 0.4410(2) 0.66520(14) 0.37189(8) 0.0595(4) Uani 1 1 d .

loop_
_atom_site_aniso_label
_atom_site_aniso_U_11
_atom_site_aniso_U_22
_atom_site_aniso_U_33
_atom_site_aniso_U_23
_atom_site_aniso_U_13
_atom_site_aniso_U_12
C1 0.0427(18) 0.0392(18) 0.0404(18) 0.0048(14) 0.0008(14) -0.0013(14)
C2 0.0365(17) 0.0369(17) 0.0477(19) 0.0113(15) 0.0048(14) 0.0057(14)
C3 0.048(2) 0.0412(19) 0.055(2) -0.0015(16) 0.0049(17) 0.0115(16)
C4 0.050(2) 0.053(2) 0.046(2) 0.0009(17) -0.0031(17) 0.0092(17)
C5 0.0420(19) 0.046(2) 0.048(2) 0.0093(16) -0.0061(15) 0.0097(15)
C6 0.0441(19) 0.0358(17) 0.049(2) 0.0048(15) 0.0030(15) 0.0076(15)
O7 0.0674(18) 0.0420(14) 0.0462(15) -0.0073(11) -0.0059(13) 0.0216(13)
C8 0.0423(18) 0.0395(18) 0.0377(17) 0.0003(14) 0.0067(14) 0.0061(14)
C9 0.0416(18) 0.0358(17) 0.0431(18) 0.0051(14) 0.0094(15) 0.0129(14)
C10 0.050(2) 0.0383(18) 0.0404(18) 0.0043(14) 0.0126(15) 0.0175(15)
O11 0.0571(16) 0.0382(13) 0.0456(14) 0.0033(11) -0.0004(12) 0.0159(11)
O12 0.0694(19) 0.0441(15) 0.0498(16) -0.0009(12) -0.0059(13) 0.0257(13)
C13 0.048(2) 0.0398(19) 0.049(2) 0.0025(15) 0.0047(16) 0.0098(15)
Cl14 0.0639(7) 0.0637(7) 0.0465(6) -0.0111(4) 0.0057(4) 0.0182(5)

loop_
_atom_type_symbol
_atom_type_description
_atom_type_scat_dispersion_real
_atom_type_scat_dispersion_imag
_atom_type_scat_source
C C 0.0033 0.0016 'International Tables Vol C Tables 4.2.6.8 and 6.1.1.4'
H H 0.0000 0.0000 'International Tables Vol C Tables 4.2.6.8 and 6.1.1.4'
O O 0.0106 0.0060 'International Tables Vol C Tables 4.2.6.8 and 6.1.1.4'
Cl Cl 0.1484 0.1585 'International Tables Vol C Tables 4.2.6.8 and 6.1.1.4'

loop_
_geom_angle_atom_site_label_1
_geom_angle_atom_site_label_2
_geom_angle_atom_site_label_3
_geom_angle
O7 C1 C6 122.8(3)
O7 C1 C2 116.7(3)
C6 C1 C2 120.4(3)
C3 C2 C1 118.1(3)
C3 C2 C8 124.3(3)
C1 C2 C8 117.4(3)
C4 C3 C2 121.2(4)
C4 C3 H3 119.4
C2 C3 H3 119.4
C5 C4 C3 120.5(4)
C5 C4 H4 119.8
C3 C4 H4 119.8
C4 C5 C6 120.8(3)
C4 C5 H5 119.6
C6 C5 H5 119.6
C5 C6 C1 118.9(3)
C5 C6 H6 120.5
C1 C6 H6 120.5
C1 O7 H7 109.5
C9 C8 C2 128.4(3)
C9 C8 H8 115.8
C2 C8 H8 115.8
C8 C9 C13 126.9(3)
C8 C9 C10 116.2(3)
C13 C9 C10 116.7(3)
O11 C10 O12 121.8(3)
O11 C10 C9 124.5(3)
O12 C10 C9 113.7(3)
C10 O12 H12 109.5
C9 C13 Cl14 112.2(3)
C9 C13 H13A 109.2
Cl14 C13 H13A 109.2
C9 C13 H13B 109.2
Cl14 C13 H13B 109.2
H13A C13 H13B 107.9

loop_
_geom_bond_atom_site_label_1
_geom_bond_atom_site_label_2
_geom_bond_distance
C1 O7 1.357(4)
C1 C6 1.407(5)
C1 C2 1.413(5)
C2 C3 1.388(5)
C2 C8 1.459(5)
C3 C4 1.376(6)
C3 H3 0.9500
C4 C5 1.375(6)
C4 H4 0.9500
C5 C6 1.382(5)
C5 H5 0.9500
C6 H6 0.9500
O7 H7 0.8400
C8 C9 1.347(5)
C8 H8 0.9500
C9 C13 1.480(5)
C9 C10 1.483(5)
C10 O11 1.232(4)
C10 O12 1.318(4)
O12 H12 0.8400
C13 Cl14 1.814(4)
C13 H13A 0.9900
C13 H13B 0.9900

loop_
_geom_torsion_atom_site_label_1
_geom_torsion_atom_site_label_2
_geom_torsion_atom_site_label_3
_geom_torsion_atom_site_label_4
_geom_torsion
O7 C1 C2 C3 178.0(3)
C6 C1 C2 C3 -3.1(5)
O7 C1 C2 C8 1.5(5)
C6 C1 C2 C8 -179.6(3)
C1 C2 C3 C4 2.4(6)
C8 C2 C3 C4 178.7(4)
C2 C3 C4 C5 -0.5(6)
C3 C4 C5 C6 -0.9(6)
C4 C5 C6 C1 0.3(6)
O7 C1 C6 C5 -179.4(4)
C2 C1 C6 C5 1.7(5)
C3 C2 C8 C9 29.8(6)
C1 C2 C8 C9 -153.9(4)
C2 C8 C9 C13 7.9(6)
C2 C8 C9 C10 -177.8(3)
C8 C9 C10 O11 -1.5(5)
C13 C9 C10 O11 173.4(3)
C8 C9 C10 O12 178.7(3)
C13 C9 C10 O12 -6.4(5)
C8 C9 C13 Cl14 -104.3(4)
C10 C9 C13 Cl14 81.5(4)
